data_7151927
loop_
_publ_author_name
'Gemma, Sandra'
'Colombo, Laura'
'Forloni, Gianluigi'
'Savini, Luisa'
'Fracasso, Claudia'
'Caccia, Silvio'
'Salmona, Mario'
'Brindisi, Margherita'
'Joshi, Bhupendra P.'
'Tripaldi, Pierangela'
'Giorgi, Gianluca'
'Taglialatela-Scafati, Orazio'
'Novellino, Ettore'
'Fiorini, Isabella'
'Campiani, Giuseppe'
'Butini, Stefania'

_publ_section_title
;
 Pyrroloquinoxaline hydrazones as fluorescent probes for amyloid
 fibrils.
;
_journal_issue 14
_journal_name_full 'Organic &amp; biomolecular chemistry'
_journal_page_first 5137
_journal_page_last 5148
_journal_paper_doi 10.1039/c1ob05288h
_journal_volume 9
_journal_year 2011
_chemical_formula_moiety 'C22 H17 N5 O, H2 O'
_chemical_formula_sum 'C22 H19 N5 O2'
_chemical_formula_weight 385.42
_chemical_name_systematic
;
N-(7-Methoxy-5H-pyrrolo[1,2-a]quinoxalin-4-ylidene)-N'-quinolin-
4-ylmethylene-hydrazine hydrate
;
_space_group_IT_number 19
_symmetry_cell_setting orthorhombic
_symmetry_space_group_name_Hall 'P 2ac 2ab'
_symmetry_space_group_name_H-M 'P 21 21 21'
_atom_sites_solution_hydrogens geom
_atom_sites_solution_primary direct
_atom_sites_solution_secondary difmap
_audit_creation_method SHELXL-97
_cell_angle_alpha 90.00
_cell_angle_beta 90.00
_cell_angle_gamma 90.00
_cell_formula_units_Z 4
_cell_length_a 4.8025(2)
_cell_length_b 11.5872(8)
_cell_length_c 33.050(2)
_cell_measurement_reflns_used 2317
_cell_measurement_temperature 120(2)
_cell_measurement_theta_max 27.10
_cell_measurement_theta_min 2.91
_cell_volume 1839.15(19)
_computing_cell_refinement 'DENZO (Otwinowski & Minor, 1997) & COLLECT (Hooft, R.W.W., 1998)'
_computing_data_collection 'COLLECT (Hooft, R.W.W., 1998)'
_computing_data_reduction 'DENZO (Otwinowski & Minor, 1997) & COLLECT (Hooft, R.W.W., 1998)'
_computing_structure_refinement 'SHELXL-97 (Sheldrick, 1997)'
_computing_structure_solution 'SHELXS-97 (Sheldrick, 1997)'
_diffrn_ambient_temperature 120(2)
_diffrn_detector_area_resol_mean 9.091
_diffrn_measured_fraction_theta_full 0.993
_diffrn_measured_fraction_theta_max 0.993
_diffrn_measurement_device_type 'Bruker-Nonius 95mm CCD camera on \k-goniostat'
_diffrn_measurement_method '\f & \w scans'
_diffrn_radiation_monochromator '10cm confocal mirrors'
_diffrn_radiation_source 'Bruker-Nonius FR591 rotating anode'
_diffrn_radiation_type MoK\a
_diffrn_radiation_wavelength 0.71073
_diffrn_reflns_av_R_equivalents 0.1004
_diffrn_reflns_av_sigmaI/netI 0.0809
_diffrn_reflns_limit_h_max 5
_diffrn_reflns_limit_h_min -6
_diffrn_reflns_limit_k_max 14
_diffrn_reflns_limit_k_min -14
_diffrn_reflns_limit_l_max 42
_diffrn_reflns_limit_l_min -42
_diffrn_reflns_number 28594
_diffrn_reflns_theta_full 27.16
_diffrn_reflns_theta_max 27.16
_diffrn_reflns_theta_min 3.52
_exptl_absorpt_coefficient_mu 0.093
_exptl_absorpt_correction_type 'area detector absorption correction'
_exptl_absorpt_process_details 'SADABS V2.10 (Sheldrick, G.M., 2003)'
_exptl_crystal_colour Orange
_exptl_crystal_density_diffrn 1.392
_exptl_crystal_density_method 'not measured'
_exptl_crystal_description Lath
_exptl_crystal_F_000 808
_exptl_crystal_size_max 0.2
_exptl_crystal_size_mid 0.09
_exptl_crystal_size_min 0.02
_refine_diff_density_max 0.198
_refine_diff_density_min -0.212
_refine_diff_density_rms 0.048
_refine_ls_abs_structure_details 'Flack H D (1983), Acta Cryst. A39, 876-881'
_refine_ls_abs_structure_Flack 3(2)
_refine_ls_extinction_method none
_refine_ls_goodness_of_fit_ref 1.028
_refine_ls_hydrogen_treatment geom
_refine_ls_matrix_type full
_refine_ls_number_parameters 282
_refine_ls_number_reflns 4048
_refine_ls_number_restraints 0
_refine_ls_restrained_S_all 1.028
_refine_ls_R_factor_all 0.1048
_refine_ls_R_factor_gt 0.0573
_refine_ls_shift/su_max 0.001
_refine_ls_shift/su_mean 0.000
_refine_ls_structure_factor_coef Fsqd
_refine_ls_weighting_details 'calc w=1/[\s^2^(Fo^2^)+(0.0305P)^2^+0.5698P] where P=(Fo^2^+2Fc^2^)/3'
_refine_ls_weighting_scheme calc
_refine_ls_wR_factor_gt 0.0966
_refine_ls_wR_factor_ref 0.1106
_reflns_number_gt 2768
_reflns_number_total 4048
_reflns_threshold_expression >2sigma(I)
_cod_data_source_file c1ob05288h.txt
_cod_data_source_block polymorph1
_cod_depositor_comments
;
The following automatic conversions were performed:

'_symmetry_cell_setting' value 'Orthorhombic' changed to
'orthorhombic' according to
/home/saulius/struct/CIF-dictionaries/cif_core.dic dictionary named
'cif_core.dic' version 2.4.1 from 2010-06-29.

Automatic conversion script
Id: cif_fix_values 1715 2011-07-08 13:25:40Z adriana 
;
_cod_original_cell_volume 1839.17(19)
_cod_database_code 7151927

loop_
_symmetry_equiv_pos_as_xyz
'x, y, z'
'-x+1/2, -y, z+1/2'
'-x, y+1/2, -z+1/2'
'x+1/2, -y+1/2, -z'

loop_
_atom_site_label
_atom_site_type_symbol
_atom_site_fract_x
_atom_site_fract_y
_atom_site_fract_z
_atom_site_U_iso_or_equiv
_atom_site_adp_type
_atom_site_occupancy
_atom_site_symmetry_multiplicity
_atom_site_calc_flag
_atom_site_refinement_flags
_atom_site_disorder_assembly
_atom_site_disorder_group
N1 N 0.2590(5) 0.58730(19) -0.13252(7) 0.0352(6) Uani 1 1 d . . .
H1 H 0.2369 0.6012 -0.1065 0.026(7) Uiso 1 1 calc R . .
C2 C 0.4293(6) 0.6581(2) -0.15388(8) 0.0353(7) Uani 1 1 d . . .
C3 C 0.4824(6) 0.6262(2) -0.19518(8) 0.0368(7) Uani 1 1 d . . .
C4 C 0.6662(6) 0.6682(3) -0.22356(8) 0.0415(7) Uani 1 1 d . . .
H4 H 0.7926 0.7304 -0.2200 0.046(8) Uiso 1 1 calc R . .
C5 C 0.6323(6) 0.6019(3) -0.25872(9) 0.0436(8) Uani 1 1 d . . .
H5 H 0.7328 0.6111 -0.2833 0.039(8) Uiso 1 1 calc R . .
C6 C 0.4285(6) 0.5216(3) -0.25147(8) 0.0414(8) Uani 1 1 d . . .
H6 H 0.3623 0.4658 -0.2702 0.053(9) Uiso 1 1 calc R . .
N7 N 0.3377(5) 0.53605(19) -0.21278(7) 0.0366(6) Uani 1 1 d . . .
C8 C 0.1464(6) 0.4694(2) -0.19048(8) 0.0369(7) Uani 1 1 d . . .
C9 C -0.0090(6) 0.3813(2) -0.20788(9) 0.0394(7) Uani 1 1 d . . .
H9 H 0.0041 0.3677 -0.2362 0.034(7) Uiso 1 1 calc R . .
C10 C -0.1828(6) 0.3133(2) -0.18452(8) 0.0369(7) Uani 1 1 d . . .
H10 H -0.2886 0.2533 -0.1966 0.045(8) Uiso 1 1 calc R . .
C11 C -0.2011(6) 0.3335(3) -0.14319(8) 0.0367(7) Uani 1 1 d . . .
C12 C -0.0571(6) 0.4249(2) -0.12590(8) 0.0358(7) Uani 1 1 d . . .
H12 H -0.0771 0.4406 -0.0978 0.031(7) Uiso 1 1 calc R . .
C13 C 0.1154(6) 0.4931(2) -0.14940(8) 0.0341(7) Uani 1 1 d . . .
O14 O -0.3569(4) 0.26862(17) -0.11685(5) 0.0436(5) Uani 1 1 d . . .
N15 N 0.5513(5) 0.75310(19) -0.14020(6) 0.0384(6) Uani 1 1 d . . .
C15 C -0.5125(7) 0.1752(3) -0.13397(9) 0.0501(8) Uani 1 1 d . . .
H15A H -0.6540 0.2059 -0.1524 0.080(13) Uiso 1 1 calc R . .
H15B H -0.6034 0.1316 -0.1123 0.047(8) Uiso 1 1 calc R . .
H15C H -0.3865 0.1242 -0.1489 0.051(9) Uiso 1 1 calc R . .
N16 N 0.4968(5) 0.77293(19) -0.09944(6) 0.0354(6) Uani 1 1 d . . .
C17 C 0.6126(6) 0.8659(2) -0.08619(8) 0.0375(7) Uani 1 1 d . . .
H17 H 0.7111 0.9142 -0.1045 0.033(7) Uiso 1 1 calc R . .
C18 C 0.5949(6) 0.8984(2) -0.04353(8) 0.0316(6) Uani 1 1 d . . .
C19 C 0.7763(6) 0.9833(2) -0.02624(8) 0.0322(7) Uani 1 1 d . . .
C20 C 0.9662(6) 1.0516(2) -0.04879(9) 0.0372(7) Uani 1 1 d . . .
H20 H 0.9751 1.0431 -0.0774 0.032(7) Uiso 1 1 calc R . .
C21 C 1.1369(6) 1.1295(2) -0.02994(9) 0.0375(7) Uani 1 1 d . . .
H21 H 1.2620 1.1750 -0.0455 0.055(9) Uiso 1 1 calc R . .
C22 C 1.1275(6) 1.1423(2) 0.01221(9) 0.0383(7) Uani 1 1 d . . .
H22 H 1.2477 1.1961 0.0251 0.053(9) Uiso 1 1 calc R . .
C23 C 0.9484(6) 1.0785(2) 0.03487(9) 0.0363(7) Uani 1 1 d . . .
H23 H 0.9442 1.0882 0.0634 0.033(7) Uiso 1 1 calc R . .
C24 C 0.7679(6) 0.9978(2) 0.01628(8) 0.0313(6) Uani 1 1 d . . .
N25 N 0.5891(5) 0.93830(18) 0.04112(7) 0.0341(6) Uani 1 1 d . . .
C26 C 0.4107(6) 0.8693(2) 0.02342(8) 0.0357(7) Uani 1 1 d . . .
H26 H 0.2749 0.8324 0.0399 0.030(7) Uiso 1 1 calc R . .
C27 C 0.4074(6) 0.8464(2) -0.01823(8) 0.0336(7) Uani 1 1 d . . .
H27 H 0.2738 0.7943 -0.0290 0.036(8) Uiso 1 1 calc R . .
OW O 1.0040(5) 0.89553(19) -0.17418(6) 0.0589(6) Uani 1 1 d . . .
H1OW H 0.8937 0.8246 -0.1627 0.18(2) Uiso 1 1 d R . .
H2OW H 1.2249 0.8803 -0.1669 0.16(2) Uiso 1 1 d R . .

loop_
_atom_site_aniso_label
_atom_site_aniso_U_11
_atom_site_aniso_U_22
_atom_site_aniso_U_33
_atom_site_aniso_U_23
_atom_site_aniso_U_13
_atom_site_aniso_U_12
N1 0.0483(15) 0.0389(14) 0.0183(12) -0.0049(10) -0.0017(11) -0.0023(12)
C2 0.0427(18) 0.0371(17) 0.0262(15) -0.0011(12) -0.0006(13) 0.0022(14)
C3 0.0537(19) 0.0327(15) 0.0239(15) -0.0015(12) -0.0052(14) 0.0025(15)
C4 0.059(2) 0.0388(17) 0.0267(16) 0.0040(13) -0.0049(15) -0.0041(16)
C5 0.057(2) 0.0495(19) 0.0244(15) 0.0055(14) 0.0034(15) 0.0022(16)
C6 0.057(2) 0.0457(18) 0.0218(15) 0.0023(14) 0.0019(15) 0.0002(16)
N7 0.0521(15) 0.0361(13) 0.0215(12) -0.0020(11) -0.0009(12) -0.0005(12)
C8 0.0472(18) 0.0383(16) 0.0253(15) 0.0009(13) 0.0004(13) 0.0023(15)
C9 0.0530(19) 0.0401(17) 0.0252(16) -0.0046(13) -0.0030(14) 0.0059(16)
C10 0.0439(18) 0.0361(16) 0.0308(16) -0.0061(13) -0.0041(14) -0.0007(14)
C11 0.0360(17) 0.0436(17) 0.0305(16) -0.0042(14) 0.0014(13) -0.0004(14)
C12 0.0427(18) 0.0414(17) 0.0232(15) -0.0045(13) 0.0039(13) 0.0026(14)
C13 0.0392(17) 0.0376(17) 0.0253(15) -0.0059(12) -0.0027(13) 0.0029(14)
O14 0.0524(13) 0.0488(12) 0.0296(11) -0.0051(10) 0.0032(10) -0.0133(11)
N15 0.0535(16) 0.0387(14) 0.0230(12) -0.0008(10) -0.0015(11) -0.0038(13)
C15 0.057(2) 0.0550(19) 0.0386(18) -0.0059(16) 0.0069(18) -0.0196(18)
N16 0.0495(14) 0.0374(14) 0.0192(12) -0.0027(10) -0.0028(11) 0.0027(12)
C17 0.0497(18) 0.0350(16) 0.0278(15) 0.0058(13) -0.0005(14) -0.0026(15)
C18 0.0396(17) 0.0320(15) 0.0231(14) -0.0011(12) -0.0031(13) 0.0057(13)
C19 0.0351(16) 0.0323(16) 0.0292(15) -0.0007(12) -0.0009(12) 0.0063(13)
C20 0.0442(18) 0.0368(16) 0.0305(16) -0.0016(13) -0.0001(14) 0.0018(14)
C21 0.0405(17) 0.0345(16) 0.0376(17) -0.0015(14) 0.0038(14) 0.0003(14)
C22 0.0413(16) 0.0371(17) 0.0365(17) -0.0057(14) -0.0062(14) 0.0006(14)
C23 0.0435(18) 0.0380(16) 0.0274(16) -0.0039(13) -0.0025(14) 0.0066(14)
C24 0.0356(16) 0.0312(14) 0.0270(15) -0.0017(12) 0.0008(12) 0.0024(12)
N25 0.0366(14) 0.0370(13) 0.0287(13) -0.0030(11) 0.0003(11) 0.0027(11)
C26 0.0379(17) 0.0371(16) 0.0323(16) 0.0005(13) 0.0017(13) -0.0003(14)
C27 0.0414(17) 0.0317(16) 0.0277(15) -0.0024(12) -0.0051(13) -0.0004(13)
OW 0.0699(16) 0.0562(15) 0.0507(14) 0.0104(11) -0.0006(12) -0.0031(13)

loop_
_atom_type_symbol
_atom_type_description
_atom_type_scat_dispersion_real
_atom_type_scat_dispersion_imag
_atom_type_scat_source
C C 0.0033 0.0016 'International Tables Vol C Tables 4.2.6.8 and 6.1.1.4'
H H 0.0000 0.0000 'International Tables Vol C Tables 4.2.6.8 and 6.1.1.4'
N N 0.0061 0.0033 'International Tables Vol C Tables 4.2.6.8 and 6.1.1.4'
O O 0.0106 0.0060 'International Tables Vol C Tables 4.2.6.8 and 6.1.1.4'

loop_
_geom_angle_atom_site_label_1
_geom_angle_atom_site_label_2
_geom_angle_atom_site_label_3
_geom_angle
_geom_angle_site_symmetry_1
_geom_angle_site_symmetry_3
_geom_angle_publ_flag
C2 N1 C13 124.0(2) . . ?
C2 N1 H1 118.0 . . ?
C13 N1 H1 118.0 . . ?
N15 C2 N1 126.2(2) . . ?
N15 C2 C3 117.3(2) . . ?
N1 C2 C3 116.4(3) . . ?
C4 C3 N7 107.6(2) . . ?
C4 C3 C2 132.1(3) . . ?
N7 C3 C2 120.3(3) . . ?
C3 C4 C5 107.3(3) . . ?
C3 C4 H4 126.4 . . ?
C5 C4 H4 126.4 . . ?
C6 C5 C4 108.0(3) . . ?
C6 C5 H5 126.0 . . ?
C4 C5 H5 126.0 . . ?
N7 C6 C5 108.0(3) . . ?
N7 C6 H6 126.0 . . ?
C5 C6 H6 126.0 . . ?
C6 N7 C3 109.1(2) . . ?
C6 N7 C8 129.3(2) . . ?
C3 N7 C8 121.5(2) . . ?
C9 C8 C13 119.4(3) . . ?
C9 C8 N7 122.5(3) . . ?
C13 C8 N7 118.1(3) . . ?
C10 C9 C8 120.8(3) . . ?
C10 C9 H9 119.6 . . ?
C8 C9 H9 119.6 . . ?
C9 C10 C11 119.4(3) . . ?
C9 C10 H10 120.3 . . ?
C11 C10 H10 120.3 . . ?
O14 C11 C12 115.4(2) . . ?
O14 C11 C10 124.4(3) . . ?
C12 C11 C10 120.2(3) . . ?
C13 C12 C11 120.2(3) . . ?
C13 C12 H12 119.9 . . ?
C11 C12 H12 119.9 . . ?
C12 C13 C8 119.9(3) . . ?
C12 C13 N1 120.9(2) . . ?
C8 C13 N1 119.2(3) . . ?
C11 O14 C15 116.6(2) . . ?
C2 N15 N16 112.6(2) . . ?
O14 C15 H15A 109.5 . . ?
O14 C15 H15B 109.5 . . ?
H15A C15 H15B 109.5 . . ?
O14 C15 H15C 109.5 . . ?
H15A C15 H15C 109.5 . . ?
H15B C15 H15C 109.5 . . ?
C17 N16 N15 112.7(2) . . ?
N16 C17 C18 121.2(3) . . ?
N16 C17 H17 119.4 . . ?
C18 C17 H17 119.4 . . ?
C27 C18 C19 117.3(2) . . ?
C27 C18 C17 120.9(3) . . ?
C19 C18 C17 121.8(2) . . ?
C24 C19 C20 118.3(3) . . ?
C24 C19 C18 117.4(2) . . ?
C20 C19 C18 124.3(3) . . ?
C21 C20 C19 120.9(3) . . ?
C21 C20 H20 119.6 . . ?
C19 C20 H20 119.6 . . ?
C20 C21 C22 120.2(3) . . ?
C20 C21 H21 119.9 . . ?
C22 C21 H21 119.9 . . ?
C23 C22 C21 120.7(3) . . ?
C23 C22 H22 119.6 . . ?
C21 C22 H22 119.6 . . ?
C22 C23 C24 120.5(3) . . ?
C22 C23 H23 119.7 . . ?
C24 C23 H23 119.7 . . ?
N25 C24 C23 117.1(2) . . ?
N25 C24 C19 123.4(2) . . ?
C23 C24 C19 119.5(3) . . ?
C26 N25 C24 116.7(2) . . ?
N25 C26 C27 124.1(3) . . ?
N25 C26 H26 117.9 . . ?
C27 C26 H26 117.9 . . ?
C18 C27 C26 120.6(3) . . ?
C18 C27 H27 119.7 . . ?
C26 C27 H27 119.7 . . ?
H1OW OW H2OW 106.3 . . ?

loop_
_geom_bond_atom_site_label_1
_geom_bond_atom_site_label_2
_geom_bond_distance
_geom_bond_site_symmetry_2
_geom_bond_publ_flag
N1 C2 1.357(3) . ?
N1 C13 1.406(3) . ?
N1 H1 0.8800 . ?
C2 N15 1.326(3) . ?
C2 C3 1.437(4) . ?
C3 C4 1.377(4) . ?
C3 N7 1.383(3) . ?
C4 C5 1.402(4) . ?
C4 H4 0.9500 . ?
C5 C6 1.371(4) . ?
C5 H5 0.9500 . ?
C6 N7 1.361(3) . ?
C6 H6 0.9500 . ?
N7 C8 1.408(3) . ?
C8 C9 1.389(4) . ?
C8 C13 1.393(3) . ?
C9 C10 1.383(4) . ?
C9 H9 0.9500 . ?
C10 C11 1.389(3) . ?
C10 H10 0.9500 . ?
C11 O14 1.373(3) . ?
C11 C12 1.387(4) . ?
C12 C13 1.384(4) . ?
C12 H12 0.9500 . ?
O14 C15 1.432(3) . ?
N15 N16 1.391(3) . ?
C15 H15A 0.9800 . ?
C15 H15B 0.9800 . ?
C15 H15C 0.9800 . ?
N16 C17 1.289(3) . ?
C17 C18 1.462(3) . ?
C17 H17 0.9500 . ?
C18 C27 1.369(4) . ?
C18 C19 1.433(4) . ?
C19 C24 1.416(3) . ?
C19 C20 1.419(4) . ?
C20 C21 1.370(4) . ?
C20 H20 0.9500 . ?
C21 C22 1.402(4) . ?
C21 H21 0.9500 . ?
C22 C23 1.359(4) . ?
C22 H22 0.9500 . ?
C23 C24 1.415(4) . ?
C23 H23 0.9500 . ?
C24 N25 1.374(3) . ?
N25 C26 1.310(3) . ?
C26 C27 1.402(4) . ?
C26 H26 0.9500 . ?
C27 H27 0.9500 . ?
OW H1OW 1.0492 . ?
OW H2OW 1.1022 . ?

loop_
_geom_torsion_atom_site_label_1
_geom_torsion_atom_site_label_2
_geom_torsion_atom_site_label_3
_geom_torsion_atom_site_label_4
_geom_torsion
_geom_torsion_site_symmetry_1
_geom_torsion_site_symmetry_2
_geom_torsion_site_symmetry_3
_geom_torsion_site_symmetry_4
_geom_torsion_publ_flag
C13 N1 C2 N15 174.2(2) . . . . ?
C13 N1 C2 C3 -6.0(4) . . . . ?
N15 C2 C3 C4 8.9(5) . . . . ?
N1 C2 C3 C4 -170.8(3) . . . . ?
N15 C2 C3 N7 -172.6(2) . . . . ?
N1 C2 C3 N7 7.7(4) . . . . ?
N7 C3 C4 C5 -0.2(3) . . . . ?
C2 C3 C4 C5 178.4(3) . . . . ?
C3 C4 C5 C6 0.4(3) . . . . ?
C4 C5 C6 N7 -0.4(3) . . . . ?
C5 C6 N7 C3 0.3(3) . . . . ?
C5 C6 N7 C8 -174.8(3) . . . . ?
C4 C3 N7 C6 -0.1(3) . . . . ?
C2 C3 N7 C6 -178.9(3) . . . . ?
C4 C3 N7 C8 175.5(2) . . . . ?
C2 C3 N7 C8 -3.3(4) . . . . ?
C6 N7 C8 C9 -7.9(4) . . . . ?
C3 N7 C8 C9 177.5(3) . . . . ?
C6 N7 C8 C13 171.6(3) . . . . ?
C3 N7 C8 C13 -3.0(4) . . . . ?
C13 C8 C9 C10 -3.4(4) . . . . ?
N7 C8 C9 C10 176.2(3) . . . . ?
C8 C9 C10 C11 -0.1(4) . . . . ?
C9 C10 C11 O14 -177.1(3) . . . . ?
C9 C10 C11 C12 3.2(4) . . . . ?
O14 C11 C12 C13 177.4(2) . . . . ?
C10 C11 C12 C13 -3.0(4) . . . . ?
C11 C12 C13 C8 -0.5(4) . . . . ?
C11 C12 C13 N1 178.8(2) . . . . ?
C9 C8 C13 C12 3.6(4) . . . . ?
N7 C8 C13 C12 -175.9(2) . . . . ?
C9 C8 C13 N1 -175.7(2) . . . . ?
N7 C8 C13 N1 4.7(4) . . . . ?
C2 N1 C13 C12 -179.4(3) . . . . ?
C2 N1 C13 C8 -0.1(4) . . . . ?
C12 C11 O14 C15 178.7(3) . . . . ?
C10 C11 O14 C15 -1.0(4) . . . . ?
N1 C2 N15 N16 2.6(4) . . . . ?
C3 C2 N15 N16 -177.1(2) . . . . ?
C2 N15 N16 C17 -179.3(2) . . . . ?
N15 N16 C17 C18 -176.2(2) . . . . ?
N16 C17 C18 C27 -14.5(4) . . . . ?
N16 C17 C18 C19 163.9(3) . . . . ?
C27 C18 C19 C24 6.6(4) . . . . ?
C17 C18 C19 C24 -171.9(2) . . . . ?
C27 C18 C19 C20 -174.7(2) . . . . ?
C17 C18 C19 C20 6.8(4) . . . . ?
C24 C19 C20 C21 0.0(4) . . . . ?
C18 C19 C20 C21 -178.7(3) . . . . ?
C19 C20 C21 C22 0.5(4) . . . . ?
C20 C21 C22 C23 -0.5(4) . . . . ?
C21 C22 C23 C24 0.1(4) . . . . ?
C22 C23 C24 N25 -178.8(2) . . . . ?
C22 C23 C24 C19 0.4(4) . . . . ?
C20 C19 C24 N25 178.7(2) . . . . ?
C18 C19 C24 N25 -2.5(4) . . . . ?
C20 C19 C24 C23 -0.4(4) . . . . ?
C18 C19 C24 C23 178.4(2) . . . . ?
C23 C24 N25 C26 175.8(2) . . . . ?
C19 C24 N25 C26 -3.4(4) . . . . ?
C24 N25 C26 C27 5.3(4) . . . . ?
C19 C18 C27 C26 -5.1(4) . . . . ?
C17 C18 C27 C26 173.4(3) . . . . ?
N25 C26 C27 C18 -1.1(4) . . . . ?

loop_
_cod_related_entry_id
_cod_related_entry_database
_cod_related_entry_code
1 ChemSpider 30653511
